data_2230244
loop_
_publ_author_name
'Maniam, Palanikumar'
'Stock, Norbert'

_publ_section_title
;
 Poly[(\m~3~-benzene-1,3,5-tricarboxylato-\k^3^<i>O</i>^1^:<i>O</i>^3^:<i>O</i>^5^)(\m~2~-2-methylimidazolato-\k^2^<i>N</i>:<i>N</i>')tris(2-methylimidazole-\k<i>N</i>)dizinc(II)]
;
_journal_coeditor_code BT5531
_journal_issue 6
_journal_name_full 'Acta Crystallographica Section E'
_journal_page_first m669
_journal_page_last m670
_journal_paper_doi 10.1107/S1600536811015844
_journal_volume 67
_journal_year 2011
_chemical_formula_iupac '[Zn2 (C9 H3 O6) (C4 H5 N2) (C4 H6 N2)3]'
_chemical_formula_moiety 'C25 H26 N8 O6 Zn2'
_chemical_formula_sum 'C25 H26 N8 O6 Zn2'
_chemical_formula_weight 665.28
_chemical_name_systematic
;
Poly[(\m~3~-benzene-1,3,5-tricarboxylato-
\k^3^<i>O</i>^1^:<i>O</i>^3^:<i>O</i>^5^)(\m~2~-2-methylimidazolato-
\k^2^<i>N</i>:<i>N</i>')tris(2-methylimidazole-\k<i>N</i>)dizinc(II)]
;
_space_group_IT_number 60
_symmetry_cell_setting orthorhombic
_symmetry_space_group_name_Hall '-P 2n 2ab'
_symmetry_space_group_name_H-M 'P b c n'
_atom_sites_solution_hydrogens geom
_atom_sites_solution_primary direct
_atom_sites_solution_secondary difmap
_cell_angle_alpha 90.00
_cell_angle_beta 90.00
_cell_angle_gamma 90.00
_cell_formula_units_Z 8
_cell_length_a 18.9722(6)
_cell_length_b 18.2247(4)
_cell_length_c 16.5585(4)
_cell_measurement_reflns_used 40409
_cell_measurement_temperature 293(2)
_cell_measurement_theta_max 29.67
_cell_measurement_theta_min 1.55
_cell_volume 5725.3(3)
_computing_cell_refinement 'X-AREA (Stoe & Cie, 2008)'
_computing_data_collection 'X-AREA (Stoe & Cie, 2008)'
_computing_data_reduction 'X-AREA (Stoe & Cie, 2008)'
_computing_molecular_graphics 'DIAMOND (Brandenburg, 2010)'
_computing_publication_material 'XCIF in SHELXTL (Sheldrick, 2008)'
_computing_structure_refinement 'SHELXL97 (Sheldrick, 2008)'
_computing_structure_solution 'SHELXS97 (Sheldrick, 2008)'
_diffrn_ambient_temperature 293(2)
_diffrn_measured_fraction_theta_full 0.991
_diffrn_measured_fraction_theta_max 0.991
_diffrn_measurement_device_type 'Stoe IPDS-1'
_diffrn_measurement_method \f
_diffrn_radiation_monochromator graphite
_diffrn_radiation_source 'fine-focus sealed tube'
_diffrn_radiation_type MoK\a
_diffrn_radiation_wavelength 0.71073
_diffrn_reflns_av_R_equivalents 0.0497
_diffrn_reflns_av_sigmaI/netI 0.0334
_diffrn_reflns_limit_h_max 26
_diffrn_reflns_limit_h_min -26
_diffrn_reflns_limit_k_max 23
_diffrn_reflns_limit_k_min -24
_diffrn_reflns_limit_l_max 22
_diffrn_reflns_limit_l_min -16
_diffrn_reflns_number 38494
_diffrn_reflns_theta_full 29.26
_diffrn_reflns_theta_max 29.26
_diffrn_reflns_theta_min 1.55
_exptl_absorpt_coefficient_mu 1.729
_exptl_absorpt_correction_T_max 0.8138
_exptl_absorpt_correction_T_min 0.6837
_exptl_absorpt_correction_type numerical
_exptl_absorpt_process_details '(XRED and X-SHAPE; Stoe & Cie, 2008)'
_exptl_crystal_colour colourless
_exptl_crystal_density_diffrn 1.544
_exptl_crystal_density_method 'not measured'
_exptl_crystal_description block
_exptl_crystal_F_000 2720
_exptl_crystal_size_max 0.1589
_exptl_crystal_size_mid 0.0939
_exptl_crystal_size_min 0.0694
_refine_diff_density_max 0.471
_refine_diff_density_min -0.544
_refine_ls_extinction_method none
_refine_ls_goodness_of_fit_ref 1.132
_refine_ls_hydrogen_treatment constr
_refine_ls_matrix_type full
_refine_ls_number_parameters 370
_refine_ls_number_reflns 7732
_refine_ls_number_restraints 0
_refine_ls_restrained_S_all 1.132
_refine_ls_R_factor_all 0.0814
_refine_ls_R_factor_gt 0.0614
_refine_ls_shift/su_max 0.000
_refine_ls_shift/su_mean 0.000
_refine_ls_structure_factor_coef Fsqd
_refine_ls_weighting_details 'calc w=1/[\s^2^(Fo^2^)+(0.0602P)^2^+8.9412P] where P=(Fo^2^+2Fc^2^)/3'
_refine_ls_weighting_scheme calc
_refine_ls_wR_factor_gt 0.1342
_refine_ls_wR_factor_ref 0.1433
_reflns_number_gt 6222
_reflns_number_total 7732
_reflns_threshold_expression I>2\s(I)
_cod_data_source_file bt5531.cif
_cod_data_source_block I
_cod_database_code 2230244
_cod_database_fobs_code 2230244

loop_
_symmetry_equiv_pos_as_xyz
'x, y, z'
'-x+1/2, -y+1/2, z+1/2'
'x+1/2, -y+1/2, -z'
'-x, y, -z+1/2'
'-x, -y, -z'
'x-1/2, y-1/2, -z-1/2'
'-x-1/2, y-1/2, z'
'x, -y, z-1/2'

loop_
_atom_site_type_symbol
_atom_site_label
_atom_site_fract_x
_atom_site_fract_y
_atom_site_fract_z
_atom_site_U_iso_or_equiv
_atom_site_adp_type
_atom_site_calc_flag
_atom_site_refinement_flags
_atom_site_occupancy
_atom_site_symmetry_multiplicity
_atom_site_disorder_assembly
_atom_site_disorder_group
Zn Zn1 0.45797(2) 0.21003(2) 0.06434(3) 0.03012(11) Uani d . 1 1 . .
Zn Zn2 0.86974(2) -0.02837(2) 0.16875(2) 0.02691(11) Uani d . 1 1 . .
O O1 0.82544(13) 0.04108(16) -0.22416(15) 0.0317(6) Uani d . 1 1 . .
O O2 0.75851(19) 0.1297(2) -0.27156(19) 0.0542(9) Uani d . 1 1 . .
O O3 0.54340(16) 0.20240(19) -0.1090(2) 0.0482(8) Uani d . 1 1 . .
O O4 0.53500(14) 0.15579(16) 0.01530(17) 0.0372(6) Uani d . 1 1 . .
O O5 0.73489(17) 0.0422(2) 0.14383(17) 0.0461(8) Uani d . 1 1 . .
O O6 0.81368(14) -0.01665(16) 0.06956(16) 0.0367(6) Uani d . 1 1 . .
C C1 0.73604(17) 0.0869(2) -0.1391(2) 0.0262(6) Uani d . 1 1 . .
C C2 0.67256(19) 0.1251(2) -0.1327(2) 0.0301(7) Uani d . 1 1 . .
H H2A 0.6548 0.1500 -0.1773 0.036 Uiso calc R 1 1 . .
C C3 0.63563(18) 0.1261(2) -0.0602(2) 0.0299(7) Uani d . 1 1 . .
C C4 0.66398(18) 0.0910(2) 0.0066(2) 0.0301(7) Uani d . 1 1 . .
H H4A 0.6397 0.0921 0.0554 0.036 Uiso calc R 1 1 . .
C C5 0.72805(18) 0.0544(2) 0.0019(2) 0.0271(7) Uani d . 1 1 . .
C C6 0.76310(18) 0.0509(2) -0.0720(2) 0.0276(7) Uani d . 1 1 . .
H H6A 0.8048 0.0243 -0.0763 0.033 Uiso calc R 1 1 . .
C C7 0.77524(18) 0.0865(2) -0.2179(2) 0.0289(7) Uani d . 1 1 . .
C C8 0.56601(18) 0.1652(2) -0.0522(2) 0.0302(7) Uani d . 1 1 . .
C C9 0.76020(19) 0.0245(2) 0.0779(2) 0.0296(7) Uani d . 1 1 . .
C C1E 0.9480(2) 0.1157(3) 0.1420(3) 0.0398(9) Uani d . 1 1 . .
C C2E 0.9061(3) 0.1880(3) 0.2364(3) 0.0512(11) Uani d . 1 1 . .
H H2E 0.8966 0.2290 0.2680 0.061 Uiso calc R 1 1 . .
C C3E 0.8810(2) 0.1201(3) 0.2469(3) 0.0423(9) Uani d . 1 1 . .
H H3E 0.8505 0.1058 0.2879 0.051 Uiso calc R 1 1 . .
C C4E 0.9881(3) 0.0916(3) 0.0703(3) 0.0579(13) Uani d . 1 1 . .
H H4E1 1.0137 0.1325 0.0484 0.070 Uiso calc R 1 1 . .
H H4E2 0.9561 0.0730 0.0304 0.070 Uiso calc R 1 1 . .
H H4E3 1.0206 0.0537 0.0856 0.070 Uiso calc R 1 1 . .
N N1E 0.90718(18) 0.07433(19) 0.1879(2) 0.0352(7) Uani d . 1 1 . .
N N2E 0.9484(2) 0.1849(2) 0.1696(3) 0.0471(9) Uani d . 1 1 . .
H H2EN 0.9713 0.2210 0.1489 0.057 Uiso calc R 1 1 . .
C C1F 0.3558(2) 0.1785(2) -0.0669(3) 0.0396(9) Uani d . 1 1 . .
C C2F 0.3373(2) 0.2885(3) -0.0222(3) 0.0427(10) Uani d . 1 1 . .
H H2F 0.3412 0.3314 0.0079 0.051 Uiso calc R 1 1 . .
C C3F 0.2905(2) 0.2767(3) -0.0822(3) 0.0495(11) Uani d . 1 1 . .
H H3F 0.2565 0.3093 -0.1010 0.059 Uiso calc R 1 1 . .
C C4F 0.3840(3) 0.1032(3) -0.0801(4) 0.0613(15) Uani d . 1 1 . .
H H4F1 0.3585 0.0800 -0.1232 0.074 Uiso calc R 1 1 . .
H H4F2 0.3787 0.0749 -0.0315 0.074 Uiso calc R 1 1 . .
H H4F3 0.4330 0.1060 -0.0941 0.074 Uiso calc R 1 1 . .
N N1F 0.37830(16) 0.22648(19) -0.0125(2) 0.0353(7) Uani d . 1 1 . .
N N2F 0.30319(19) 0.2075(2) -0.1096(3) 0.0479(9) Uani d . 1 1 . .
H H2FN 0.2809 0.1861 -0.1482 0.057 Uiso calc R 1 1 . .
C C1G 0.3665(3) 0.1373(3) 0.1915(4) 0.0604(14) Uani d . 1 1 . .
C C2G 0.4502(3) 0.0661(3) 0.1528(4) 0.0667(16) Uani d . 1 1 . .
H H2G 0.4899 0.0485 0.1260 0.080 Uiso calc R 1 1 . .
C C3G 0.4119(4) 0.0282(4) 0.2072(4) 0.0738(17) Uani d . 1 1 . .
H H3G 0.4194 -0.0198 0.2241 0.089 Uiso calc R 1 1 . .
C C4G 0.3175(5) 0.2000(5) 0.1996(7) 0.131(4) Uani d . 1 1 . .
H H4G1 0.2818 0.1883 0.2386 0.157 Uiso calc R 1 1 . .
H H4G2 0.2958 0.2098 0.1484 0.157 Uiso calc R 1 1 . .
H H4G3 0.3431 0.2426 0.2172 0.157 Uiso calc R 1 1 . .
N N1G 0.4217(2) 0.1347(2) 0.1431(2) 0.0444(8) Uani d . 1 1 . .
N N2G 0.3604(3) 0.0740(3) 0.2321(3) 0.0631(13) Uani d . 1 1 . .
H H2GN 0.3290 0.0643 0.2680 0.076 Uiso calc R 1 1 . .
C C1H 0.94630(18) -0.1645(2) 0.1130(2) 0.0328(8) Uani d . 1 1 . .
C C2H 1.01834(19) -0.0828(2) 0.1579(2) 0.0338(8) Uani d . 1 1 . .
H H2H 1.0369 -0.0393 0.1782 0.041 Uiso calc R 1 1 . .
C C3H 1.05531(18) -0.1437(2) 0.1393(3) 0.0359(8) Uani d . 1 1 . .
H H3H 1.1038 -0.1493 0.1452 0.043 Uiso calc R 1 1 . .
C C4H 0.8800(2) -0.2001(3) 0.0853(4) 0.0578(15) Uani d . 1 1 . .
H H4H1 0.8900 -0.2490 0.0671 0.069 Uiso calc R 1 1 . .
H H4H2 0.8601 -0.1721 0.0418 0.069 Uiso calc R 1 1 . .
H H4H3 0.8470 -0.2020 0.1293 0.069 Uiso calc R 1 1 . .
N N1H 0.94875(15) -0.09609(18) 0.14179(19) 0.0302(6) Uani d . 1 1 . .
N N2H 1.01007(16) -0.19593(18) 0.1103(2) 0.0324(7) Uani d . 1 1 . .

loop_
_atom_site_aniso_label
_atom_site_aniso_U_11
_atom_site_aniso_U_22
_atom_site_aniso_U_33
_atom_site_aniso_U_12
_atom_site_aniso_U_13
_atom_site_aniso_U_23
Zn1 0.02406(18) 0.0339(2) 0.0324(2) -0.00044(16) 0.00318(16) -0.00303(18)
Zn2 0.02578(18) 0.0330(2) 0.02195(18) 0.00254(16) 0.00150(15) 0.00171(16)
O1 0.0277(11) 0.0457(15) 0.0218(11) 0.0058(10) 0.0038(9) -0.0020(11)
O2 0.064(2) 0.067(2) 0.0317(15) 0.0266(17) 0.0106(14) 0.0175(16)
O3 0.0392(15) 0.059(2) 0.0460(17) 0.0201(14) 0.0056(14) 0.0122(16)
O4 0.0305(13) 0.0449(15) 0.0361(15) 0.0112(11) 0.0091(11) 0.0009(12)
O5 0.0490(17) 0.066(2) 0.0232(12) 0.0188(15) 0.0029(12) 0.0022(14)
O6 0.0354(13) 0.0493(17) 0.0254(12) 0.0162(12) -0.0044(10) 0.0017(12)
C1 0.0248(15) 0.0310(17) 0.0228(15) -0.0002(13) 0.0014(12) -0.0024(13)
C2 0.0306(16) 0.0342(18) 0.0253(16) 0.0060(14) -0.0006(13) 0.0027(15)
C3 0.0293(16) 0.0323(17) 0.0281(17) 0.0038(13) 0.0033(14) 0.0000(14)
C4 0.0268(15) 0.0383(19) 0.0252(16) 0.0017(14) 0.0035(13) 0.0017(15)
C5 0.0274(15) 0.0325(17) 0.0215(15) 0.0023(13) -0.0009(12) -0.0003(13)
C6 0.0255(15) 0.0323(17) 0.0250(16) 0.0041(12) -0.0006(12) -0.0012(14)
C7 0.0283(15) 0.0357(18) 0.0228(15) 0.0002(13) 0.0002(12) 0.0002(14)
C8 0.0256(15) 0.0348(18) 0.0300(18) 0.0031(13) 0.0010(13) -0.0009(15)
C9 0.0301(16) 0.0369(18) 0.0217(15) 0.0030(14) -0.0010(12) 0.0014(14)
C1E 0.037(2) 0.044(2) 0.038(2) -0.0042(17) 0.0001(16) 0.0052(18)
C2E 0.058(3) 0.041(2) 0.054(3) -0.005(2) -0.004(2) -0.009(2)
C3E 0.042(2) 0.044(2) 0.041(2) -0.0027(17) 0.0055(17) -0.0072(19)
C4E 0.061(3) 0.065(3) 0.048(3) -0.002(3) 0.019(2) 0.014(3)
N1E 0.0395(17) 0.0330(17) 0.0330(17) -0.0053(13) 0.0025(13) -0.0001(13)
N2E 0.049(2) 0.0393(19) 0.053(2) -0.0128(16) -0.0061(18) 0.0047(18)
C1F 0.0324(18) 0.042(2) 0.045(2) -0.0075(16) -0.0023(16) -0.0096(19)
C2F 0.0330(18) 0.043(2) 0.052(3) 0.0046(16) -0.0054(17) -0.016(2)
C3F 0.037(2) 0.057(3) 0.055(3) 0.0069(19) -0.0136(19) -0.014(2)
C4F 0.058(3) 0.040(3) 0.086(4) -0.003(2) -0.010(3) -0.021(3)
N1F 0.0261(14) 0.0379(17) 0.0420(18) -0.0006(12) -0.0046(13) -0.0075(14)
N2F 0.0368(17) 0.057(2) 0.049(2) -0.0025(16) -0.0129(16) -0.0165(19)
C1G 0.066(3) 0.054(3) 0.061(3) -0.016(2) 0.034(3) -0.003(3)
C2G 0.063(3) 0.061(3) 0.076(4) 0.006(3) 0.016(3) 0.024(3)
C3G 0.080(4) 0.067(4) 0.074(4) -0.005(3) 0.008(3) 0.028(3)
C4G 0.130(7) 0.093(6) 0.169(10) 0.021(5) 0.116(7) 0.016(6)
N1G 0.0441(19) 0.049(2) 0.0405(19) -0.0053(16) 0.0117(16) 0.0037(17)
N2G 0.072(3) 0.070(3) 0.047(2) -0.027(2) 0.020(2) 0.004(2)
C1H 0.0244(16) 0.039(2) 0.0348(19) 0.0002(14) 0.0025(14) -0.0037(16)
C2H 0.0288(16) 0.041(2) 0.0317(19) 0.0012(15) -0.0039(14) -0.0053(16)
C3H 0.0219(15) 0.048(2) 0.038(2) 0.0040(14) -0.0044(14) -0.0122(18)
C4H 0.0225(18) 0.058(3) 0.092(4) 0.0010(18) 0.000(2) -0.024(3)
N1H 0.0244(13) 0.0361(16) 0.0302(15) 0.0039(12) 0.0007(11) -0.0044(13)
N2H 0.0257(14) 0.0363(17) 0.0350(16) 0.0034(12) 0.0002(12) -0.0051(14)

loop_
_atom_type_symbol
_atom_type_description
_atom_type_scat_dispersion_real
_atom_type_scat_dispersion_imag
_atom_type_scat_source
C C 0.0033 0.0016 'International Tables Vol C Tables 4.2.6.8 and 6.1.1.4'
H H 0.0000 0.0000 'International Tables Vol C Tables 4.2.6.8 and 6.1.1.4'
N N 0.0061 0.0033 'International Tables Vol C Tables 4.2.6.8 and 6.1.1.4'
O O 0.0106 0.0060 'International Tables Vol C Tables 4.2.6.8 and 6.1.1.4'
Zn Zn 0.2839 1.4301 'International Tables Vol C Tables 4.2.6.8 and 6.1.1.4'

loop_
_geom_angle_atom_site_label_1
_geom_angle_atom_site_label_2
_geom_angle_atom_site_label_3
_geom_angle_site_symmetry_1
_geom_angle_site_symmetry_3
_geom_angle
_geom_angle_publ_flag
O4 Zn1 N2H . 7_765 111.87(13) y
O4 Zn1 N1F . . 112.28(13) y
N2H Zn1 N1F 7_765 . 110.38(14) y
O4 Zn1 N1G . . 100.42(14) y
N2H Zn1 N1G 7_765 . 116.61(16) y
N1F Zn1 N1G . . 104.81(15) y
O6 Zn2 O1 . 8_556 122.12(11) y
O6 Zn2 N1H . . 106.66(12) y
O1 Zn2 N1H 8_556 . 116.64(13) y
O6 Zn2 N1E . . 102.68(13) y
O1 Zn2 N1E 8_556 . 96.73(13) y
N1H Zn2 N1E . . 110.08(13) y
C7 O1 Zn2 . 8 118.0(2) ?
C8 O4 Zn1 . . 130.2(3) ?
C9 O6 Zn2 . . 113.9(2) ?
C6 C1 C2 . . 119.6(3) ?
C6 C1 C7 . . 120.7(3) ?
C2 C1 C7 . . 119.7(3) ?
C3 C2 C1 . . 120.5(3) ?
C3 C2 H2A . . 119.8 ?
C1 C2 H2A . . 119.8 ?
C4 C3 C2 . . 119.2(3) ?
C4 C3 C8 . . 119.2(3) ?
C2 C3 C8 . . 121.6(3) ?
C3 C4 C5 . . 121.1(3) ?
C3 C4 H4A . . 119.5 ?
C5 C4 H4A . . 119.5 ?
C4 C5 C6 . . 119.3(3) ?
C4 C5 C9 . . 118.9(3) ?
C6 C5 C9 . . 121.7(3) ?
C1 C6 C5 . . 120.3(3) ?
C1 C6 H6A . . 119.9 ?
C5 C6 H6A . . 119.9 ?
O2 C7 O1 . . 123.7(3) ?
O2 C7 C1 . . 119.8(3) ?
O1 C7 C1 . . 116.5(3) ?
O3 C8 O4 . . 125.5(3) ?
O3 C8 C3 . . 119.8(3) ?
O4 C8 C3 . . 114.7(3) ?
O5 C9 O6 . . 124.1(3) ?
O5 C9 C5 . . 119.2(3) ?
O6 C9 C5 . . 116.7(3) ?
N1E C1E N2E . . 110.2(4) ?
N1E C1E C4E . . 126.4(4) ?
N2E C1E C4E . . 123.4(4) ?
C3E C2E N2E . . 105.9(4) ?
C3E C2E H2E . . 127.0 ?
N2E C2E H2E . . 127.0 ?
C2E C3E N1E . . 109.9(4) ?
C2E C3E H3E . . 125.1 ?
N1E C3E H3E . . 125.1 ?
C1E C4E H4E1 . . 109.5 ?
C1E C4E H4E2 . . 109.5 ?
H4E1 C4E H4E2 . . 109.5 ?
C1E C4E H4E3 . . 109.5 ?
H4E1 C4E H4E3 . . 109.5 ?
H4E2 C4E H4E3 . . 109.5 ?
C1E N1E C3E . . 105.8(4) ?
C1E N1E Zn2 . . 130.0(3) ?
C3E N1E Zn2 . . 122.9(3) ?
C1E N2E C2E . . 108.2(4) ?
C1E N2E H2EN . . 125.9 ?
C2E N2E H2EN . . 125.9 ?
N1F C1F N2F . . 109.9(4) ?
N1F C1F C4F . . 126.3(4) ?
N2F C1F C4F . . 123.8(4) ?
C3F C2F N1F . . 109.0(4) ?
C3F C2F H2F . . 125.5 ?
N1F C2F H2F . . 125.5 ?
C2F C3F N2F . . 106.1(4) ?
C2F C3F H3F . . 127.0 ?
N2F C3F H3F . . 127.0 ?
C1F C4F H4F1 . . 109.5 ?
C1F C4F H4F2 . . 109.5 ?
H4F1 C4F H4F2 . . 109.5 ?
C1F C4F H4F3 . . 109.5 ?
H4F1 C4F H4F3 . . 109.5 ?
H4F2 C4F H4F3 . . 109.5 ?
C1F N1F C2F . . 106.2(3) ?
C1F N1F Zn1 . . 125.3(3) ?
C2F N1F Zn1 . . 128.5(3) ?
C1F N2F C3F . . 108.8(4) ?
C1F N2F H2FN . . 125.6 ?
C3F N2F H2FN . . 125.6 ?
N1G C1G N2G . . 110.0(5) ?
N1G C1G C4G . . 125.6(5) ?
N2G C1G C4G . . 124.4(5) ?
C3G C2G N1G . . 109.4(6) ?
C3G C2G H2G . . 125.3 ?
N1G C2G H2G . . 125.3 ?
N2G C3G C2G . . 106.1(6) ?
N2G C3G H3G . . 126.9 ?
C2G C3G H3G . . 126.9 ?
C1G C4G H4G1 . . 109.5 ?
C1G C4G H4G2 . . 109.5 ?
H4G1 C4G H4G2 . . 109.5 ?
C1G C4G H4G3 . . 109.5 ?
H4G1 C4G H4G3 . . 109.5 ?
H4G2 C4G H4G3 . . 109.5 ?
C1G N1G C2G . . 105.9(4) ?
C1G N1G Zn1 . . 129.8(4) ?
C2G N1G Zn1 . . 124.2(3) ?
C1G N2G C3G . . 108.5(4) ?
C1G N2G H2GN . . 125.8 ?
C3G N2G H2GN . . 125.8 ?
N1H C1H N2H . . 112.3(3) ?
N1H C1H C4H . . 123.1(3) ?
N2H C1H C4H . . 124.6(4) ?
C3H C2H N1H . . 108.2(3) ?
C3H C2H H2H . . 125.9 ?
N1H C2H H2H . . 125.9 ?
C2H C3H N2H . . 109.1(3) ?
C2H C3H H3H . . 125.5 ?
N2H C3H H3H . . 125.5 ?
C1H C4H H4H1 . . 109.5 ?
C1H C4H H4H2 . . 109.5 ?
H4H1 C4H H4H2 . . 109.5 ?
C1H C4H H4H3 . . 109.5 ?
H4H1 C4H H4H3 . . 109.5 ?
H4H2 C4H H4H3 . . 109.5 ?
C1H N1H C2H . . 105.6(3) ?
C1H N1H Zn2 . . 129.2(2) ?
C2H N1H Zn2 . . 124.9(3) ?
C1H N2H C3H . . 104.9(3) ?
C1H N2H Zn1 . 7_755 131.5(3) ?
C3H N2H Zn1 . 7_755 123.2(2) ?

loop_
_geom_bond_atom_site_label_1
_geom_bond_atom_site_label_2
_geom_bond_site_symmetry_2
_geom_bond_distance
_geom_bond_publ_flag
Zn1 O4 . 1.942(3) y
Zn2 O6 . 1.968(3) y
Zn2 O1 8_556 1.976(2) y
Zn1 N2H 7_765 1.971(3) y
Zn1 N1F . 1.998(3) y
Zn1 N1G . 2.015(4) y
Zn2 N1H . 1.992(3) y
Zn2 N1E . 2.027(3) y
O1 C7 . 1.265(4) y
O2 C7 . 1.228(5) y
O3 C8 . 1.236(5) y
O4 C8 . 1.274(5) y
O5 C9 . 1.236(5) y
O6 C9 . 1.269(4) y
C1 C6 . 1.388(5) ?
C1 C2 . 1.395(5) ?
C1 C7 . 1.503(5) ?
C2 C3 . 1.390(5) ?
C2 H2A . 0.9300 ?
C3 C4 . 1.386(5) ?
C3 C8 . 1.507(5) ?
C4 C5 . 1.389(5) ?
C4 H4A . 0.9300 ?
C5 C6 . 1.394(5) ?
C5 C9 . 1.501(5) ?
C6 H6A . 0.9300 ?
C1E N1E . 1.321(5) ?
C1E N2E . 1.340(6) ?
C1E C4E . 1.477(7) ?
C2E C3E . 1.338(7) ?
C2E N2E . 1.368(7) ?
C2E H2E . 0.9300 ?
C3E N1E . 1.377(5) ?
C3E H3E . 0.9300 ?
C4E H4E1 . 0.9600 ?
C4E H4E2 . 0.9600 ?
C4E H4E3 . 0.9600 ?
N2E H2EN . 0.8600 ?
C1F N1F . 1.325(5) ?
C1F N2F . 1.333(6) ?
C1F C4F . 1.490(7) ?
C2F C3F . 1.349(6) ?
C2F N1F . 1.381(5) ?
C2F H2F . 0.9300 ?
C3F N2F . 1.361(6) ?
C3F H3F . 0.9300 ?
C4F H4F1 . 0.9600 ?
C4F H4F2 . 0.9600 ?
C4F H4F3 . 0.9600 ?
N2F H2FN . 0.8600 ?
C1G N1G . 1.319(6) ?
C1G N2G . 1.340(7) ?
C1G C4G . 1.480(10) ?
C2G C3G . 1.348(8) ?
C2G N1G . 1.372(7) ?
C2G H2G . 0.9300 ?
C3G N2G . 1.349(8) ?
C3G H3G . 0.9300 ?
C4G H4G1 . 0.9600 ?
C4G H4G2 . 0.9600 ?
C4G H4G3 . 0.9600 ?
N2G H2GN . 0.8600 ?
C1H N1H . 1.336(5) ?
C1H N2H . 1.339(4) ?
C1H C4H . 1.488(5) ?
C2H C3H . 1.348(6) ?
C2H N1H . 1.369(4) ?
C2H H2H . 0.9300 ?
C3H N2H . 1.368(5) ?
C3H H3H . 0.9300 ?
C4H H4H1 . 0.9600 ?
C4H H4H2 . 0.9600 ?
C4H H4H3 . 0.9600 ?

loop_
_geom_hbond_atom_site_label_D
_geom_hbond_atom_site_label_H
_geom_hbond_atom_site_label_A
_geom_hbond_site_symmetry_A
_geom_hbond_distance_DH
_geom_hbond_distance_HA
_geom_hbond_distance_DA
_geom_hbond_angle_DHA
_geom_hbond_publ_flag
N2E H2EN O3 3 0.86 2.06 2.912(5) 169 yes
N2F H2FN O2 4_654 0.86 1.84 2.693(5) 172 yes
N2G H2GN O5 4_655 0.86 1.94 2.798(5) 175 yes

loop_
_geom_torsion_atom_site_label_1
_geom_torsion_atom_site_label_2
_geom_torsion_atom_site_label_3
_geom_torsion_atom_site_label_4
_geom_torsion_site_symmetry_1
_geom_torsion_site_symmetry_2
_geom_torsion_site_symmetry_3
_geom_torsion_site_symmetry_4
_geom_torsion
_geom_torsion_publ_flag
N2H Zn1 O4 C8 7_765 . . . -76.9(4) ?
N1F Zn1 O4 C8 . . . . 47.9(4) ?
N1G Zn1 O4 C8 . . . . 158.8(4) ?
O1 Zn2 O6 C9 8_556 . . . 41.1(3) ?
N1H Zn2 O6 C9 . . . . 178.8(3) ?
N1E Zn2 O6 C9 . . . . -65.4(3) ?
C6 C1 C2 C3 . . . . -1.3(6) ?
C7 C1 C2 C3 . . . . -180.0(3) ?
C1 C2 C3 C4 . . . . 2.5(6) ?
C1 C2 C3 C8 . . . . -178.4(3) ?
C2 C3 C4 C5 . . . . -0.7(6) ?
C8 C3 C4 C5 . . . . -179.9(3) ?
C3 C4 C5 C6 . . . . -2.2(6) ?
C3 C4 C5 C9 . . . . 173.4(4) ?
C2 C1 C6 C5 . . . . -1.7(5) ?
C7 C1 C6 C5 . . . . 177.0(3) ?
C4 C5 C6 C1 . . . . 3.4(5) ?
C9 C5 C6 C1 . . . . -172.1(3) ?
Zn2 O1 C7 O2 8 . . . -9.8(5) ?
Zn2 O1 C7 C1 8 . . . 171.5(2) ?
C6 C1 C7 O2 . . . . -165.6(4) ?
C2 C1 C7 O2 . . . . 13.0(6) ?
C6 C1 C7 O1 . . . . 13.2(5) ?
C2 C1 C7 O1 . . . . -168.2(3) ?
Zn1 O4 C8 O3 . . . . -16.3(6) ?
Zn1 O4 C8 C3 . . . . 164.1(3) ?
C4 C3 C8 O3 . . . . 173.2(4) ?
C2 C3 C8 O3 . . . . -5.9(6) ?
C4 C3 C8 O4 . . . . -7.2(5) ?
C2 C3 C8 O4 . . . . 173.7(4) ?
Zn2 O6 C9 O5 . . . . -16.2(5) ?
Zn2 O6 C9 C5 . . . . 161.9(3) ?
C4 C5 C9 O5 . . . . -10.7(6) ?
C6 C5 C9 O5 . . . . 164.7(4) ?
C4 C5 C9 O6 . . . . 171.0(3) ?
C6 C5 C9 O6 . . . . -13.5(5) ?
N2E C2E C3E N1E . . . . 0.2(6) ?
N2E C1E N1E C3E . . . . -0.1(5) ?
C4E C1E N1E C3E . . . . -179.9(5) ?
N2E C1E N1E Zn2 . . . . 167.5(3) ?
C4E C1E N1E Zn2 . . . . -12.4(7) ?
C2E C3E N1E C1E . . . . -0.1(5) ?
C2E C3E N1E Zn2 . . . . -168.8(3) ?
O6 Zn2 N1E C1E . . . . -60.7(4) ?
O1 Zn2 N1E C1E 8_556 . . . 174.2(4) ?
N1H Zn2 N1E C1E . . . . 52.6(4) ?
O6 Zn2 N1E C3E . . . . 105.0(3) ?
O1 Zn2 N1E C3E 8_556 . . . -20.1(4) ?
N1H Zn2 N1E C3E . . . . -141.7(3) ?
N1E C1E N2E C2E . . . . 0.2(5) ?
C4E C1E N2E C2E . . . . -179.9(5) ?
C3E C2E N2E C1E . . . . -0.2(5) ?
N1F C2F C3F N2F . . . . -0.3(6) ?
N2F C1F N1F C2F . . . . 0.0(5) ?
C4F C1F N1F C2F . . . . 179.9(5) ?
N2F C1F N1F Zn1 . . . . -178.4(3) ?
C4F C1F N1F Zn1 . . . . 1.5(7) ?
C3F C2F N1F C1F . . . . 0.2(5) ?
C3F C2F N1F Zn1 . . . . 178.5(3) ?
O4 Zn1 N1F C1F . . . . 37.9(4) ?
N2H Zn1 N1F C1F 7_765 . . . 163.5(3) ?
N1G Zn1 N1F C1F . . . . -70.2(4) ?
O4 Zn1 N1F C2F . . . . -140.1(4) ?
N2H Zn1 N1F C2F 7_765 . . . -14.6(4) ?
N1G Zn1 N1F C2F . . . . 111.8(4) ?
N1F C1F N2F C3F . . . . -0.2(6) ?
C4F C1F N2F C3F . . . . 179.9(5) ?
C2F C3F N2F C1F . . . . 0.3(6) ?
N1G C2G C3G N2G . . . . -1.1(8) ?
N2G C1G N1G C2G . . . . 1.3(7) ?
C4G C1G N1G C2G . . . . -177.9(8) ?
N2G C1G N1G Zn1 . . . . 178.2(4) ?
C4G C1G N1G Zn1 . . . . -1.0(11) ?
C3G C2G N1G C1G . . . . -0.1(8) ?
C3G C2G N1G Zn1 . . . . -177.2(5) ?
O4 Zn1 N1G C1G . . . . -175.7(5) ?
N2H Zn1 N1G C1G 7_765 . . . 63.3(5) ?
N1F Zn1 N1G C1G . . . . -59.1(5) ?
O4 Zn1 N1G C2G . . . . 0.7(5) ?
N2H Zn1 N1G C2G 7_765 . . . -120.3(5) ?
N1F Zn1 N1G C2G . . . . 117.3(5) ?
N1G C1G N2G C3G . . . . -2.0(7) ?
C4G C1G N2G C3G . . . . 177.2(8) ?
C2G C3G N2G C1G . . . . 1.9(8) ?
N1H C2H C3H N2H . . . . 0.7(5) ?
N2H C1H N1H C2H . . . . 0.4(5) ?
C4H C1H N1H C2H . . . . -178.0(4) ?
N2H C1H N1H Zn2 . . . . -173.3(3) ?
C4H C1H N1H Zn2 . . . . 8.2(6) ?
C3H C2H N1H C1H . . . . -0.7(4) ?
C3H C2H N1H Zn2 . . . . 173.4(3) ?
O6 Zn2 N1H C1H . . . . -57.7(4) ?
O1 Zn2 N1H C1H 8_556 . . . 82.7(4) ?
N1E Zn2 N1H C1H . . . . -168.4(3) ?
O6 Zn2 N1H C2H . . . . 129.6(3) ?
O1 Zn2 N1H C2H 8_556 . . . -89.9(3) ?
N1E Zn2 N1H C2H . . . . 18.9(4) ?
N1H C1H N2H C3H . . . . 0.0(5) ?
C4H C1H N2H C3H . . . . 178.4(5) ?
N1H C1H N2H Zn1 . . . 7_755 -172.7(3) ?
C4H C1H N2H Zn1 . . . 7_755 5.7(7) ?
C2H C3H N2H C1H . . . . -0.4(5) ?
C2H C3H N2H Zn1 . . . 7_755 173.0(3) ?
